data_1519489
loop_
_publ_author_name
'Cazin, C. S. J.'
'Bedford, R. B.'
'Hursthouse, Michael B.'
'Gelbrich, Thomas'
'Horton, Peter N.'
'Light, Mark E.'
'Coles, Simon J.'

_publ_section_title
;
 (Tricyclohexylphosphine)-(trifluoroacetato-O)-(2-((dimethylamino)methyl)
 phenyl-C,N)-palladium
;
_journal_name_full 'Crystal Structure Report Archive'
_journal_page_first 37
_journal_year 2002
_chemical_formula_sum 'C29 H45 F3 N O2 P Pd'
_chemical_formula_weight 634.03
_space_group_IT_number 14
_symmetry_cell_setting monoclinic
_symmetry_space_group_name_Hall '-P 2ybc'
_symmetry_space_group_name_H-M 'P 1 21/c 1'
_atom_sites_solution_hydrogens geom
_atom_sites_solution_primary direct
_atom_sites_solution_secondary difmap
_cell_angle_alpha 90.00
_cell_angle_beta 111.8780(10)
_cell_angle_gamma 90.00
_cell_formula_units_Z 4
_cell_length_a 14.7341(2)
_cell_length_b 11.2352(2)
_cell_length_c 19.3377(3)
_cell_measurement_reflns_used 10147
_cell_measurement_temperature 120(2)
_cell_measurement_theta_max 27.48
_cell_measurement_theta_min 2.91
_cell_volume 2970.62(8)
_computing_cell_refinement 'DENZO & COLLECT'
_computing_data_collection 'DENZO (Otwinowski & Minor, 1997) & COLLECT (Hooft, 1998)'
_computing_data_reduction 'DENZO & COLLECT'
_computing_structure_refinement 'SHELXL-97 (Sheldrick, 1997)'
_computing_structure_solution 'SHELXS-97 (Sheldrick, 1990)'
_diffrn_ambient_temperature 120(2)
_diffrn_detector_area_resol_mean 9.091
_diffrn_measured_fraction_theta_full 0.978
_diffrn_measured_fraction_theta_max 0.978
_diffrn_measurement_device_type 'Bruker-Nonius KappaCCD'
_diffrn_measurement_method '\F & \w scans'
_diffrn_radiation_monochromator graphite
_diffrn_radiation_source 'Bruker-Nonius FR591 rotating anode'
_diffrn_radiation_type MoK\a
_diffrn_radiation_wavelength 0.71073
_diffrn_reflns_av_R_equivalents 0.0349
_diffrn_reflns_av_sigmaI/netI 0.0332
_diffrn_reflns_limit_h_max 19
_diffrn_reflns_limit_h_min -19
_diffrn_reflns_limit_k_max 14
_diffrn_reflns_limit_k_min -12
_diffrn_reflns_limit_l_max 25
_diffrn_reflns_limit_l_min -20
_diffrn_reflns_number 17439
_diffrn_reflns_theta_full 27.48
_diffrn_reflns_theta_max 27.48
_diffrn_reflns_theta_min 3.15
_exptl_absorpt_coefficient_mu 0.723
_exptl_absorpt_correction_T_max 0.8689
_exptl_absorpt_correction_T_min 0.8399
_exptl_absorpt_correction_type multi-scan
_exptl_absorpt_process_details 'SORTAV Blessing (1997)'
_exptl_crystal_colour colourless
_exptl_crystal_density_diffrn 1.418
_exptl_crystal_density_method 'not measured'
_exptl_crystal_description block
_exptl_crystal_F_000 1320
_exptl_crystal_size_max 0.25
_exptl_crystal_size_mid 0.25
_exptl_crystal_size_min 0.20
_refine_diff_density_max 0.509
_refine_diff_density_min -1.097
_refine_diff_density_rms 0.083
_refine_ls_extinction_method none
_refine_ls_goodness_of_fit_ref 1.079
_refine_ls_hydrogen_treatment mixed
_refine_ls_matrix_type full
_refine_ls_number_parameters 336
_refine_ls_number_reflns 6656
_refine_ls_number_restraints 18
_refine_ls_restrained_S_all 1.078
_refine_ls_R_factor_all 0.0322
_refine_ls_R_factor_gt 0.0284
_refine_ls_shift/su_max 0.004
_refine_ls_shift/su_mean 0.001
_refine_ls_structure_factor_coef Fsqd
_refine_ls_weighting_details 'calc w=1/[\s^2^(Fo^2^)+(0.0344P)^2^+2.1182P] where P=(Fo^2^+2Fc^2^)/3'
_refine_ls_weighting_scheme calc
_refine_ls_wR_factor_gt 0.0714
_refine_ls_wR_factor_ref 0.0745
_reflns_number_gt 6085
_reflns_number_total 6656
_reflns_threshold_expression >2sigma(I)
_cod_data_source_file eCrystal-37.cif
_cod_data_source_block 02src143
_cod_depositor_comments
;
Citation :
Cazin, C. S. J. and Bedford, R. B. and Hursthouse, Michael B. and 
Gelbrich, Thomas and Horton, Peter N. and Light, Mark E. and 
Coles, Simon J. (2002) 
University of Southampton, Crystal Structure Report Archive. 
(doi:10.5258/ecrystals/37)

More at:
http://ecrystals.chem.soton.ac.uk/37/

The following automatic conversions were performed:

'_symmetry_cell_setting' value 'Monoclinic' changed to 'monoclinic'
according to the built-in table from CIF Core dictionary named
'cif_core.dic' version 2.4.1 from 2010-06-29.

Automatic conversion script
Id: cif_fix_values 3271 2015-04-21 07:52:19Z andrius 
;
_cod_original_sg_symbol_H-M P2(1)/c
_cod_database_code 1519489

loop_
_symmetry_equiv_pos_as_xyz
'x, y, z'
'-x, y+1/2, -z+1/2'
'-x, -y, -z'
'x, -y-1/2, z-1/2'

loop_
_atom_site_label
_atom_site_type_symbol
_atom_site_fract_x
_atom_site_fract_y
_atom_site_fract_z
_atom_site_U_iso_or_equiv
_atom_site_adp_type
_atom_site_occupancy
_atom_site_symmetry_multiplicity
_atom_site_calc_flag
_atom_site_refinement_flags
_atom_site_disorder_assembly
_atom_site_disorder_group
C1 C 0.37453(14) 0.4927(2) 0.45971(11) 0.0303(5) Uani 1 1 d . . .
H1A H 0.3860 0.5496 0.5005 0.045 Uiso 1 1 calc R . .
H1B H 0.4222 0.5062 0.4363 0.045 Uiso 1 1 calc R . .
H1C H 0.3816 0.4114 0.4794 0.045 Uiso 1 1 calc R . .
C2 C 0.20337(15) 0.4788(2) 0.43837(11) 0.0256(4) Uani 1 1 d . . .
H2A H 0.2094 0.3943 0.4518 0.038 Uiso 1 1 calc R . .
H2B H 0.1369 0.4950 0.4030 0.038 Uiso 1 1 calc R . .
H2C H 0.2166 0.5272 0.4833 0.038 Uiso 1 1 calc R . .
C3 C 0.26195(14) 0.63453(18) 0.37711(11) 0.0211(4) Uani 1 1 d . . .
H3A H 0.3188 0.6593 0.3650 0.025 Uiso 1 1 calc R . .
H3B H 0.2577 0.6878 0.4166 0.025 Uiso 1 1 calc R . .
C4 C 0.17029(13) 0.64360(17) 0.30916(10) 0.0163(4) Uani 1 1 d . . .
C5 C 0.10895(14) 0.74231(17) 0.29413(11) 0.0204(4) Uani 1 1 d . . .
H5 H 0.1267 0.8098 0.3260 0.025 Uiso 1 1 calc R . .
C6 C 0.02149(15) 0.74202(18) 0.23235(11) 0.0218(4) Uani 1 1 d . . .
H6 H -0.0199 0.8100 0.2211 0.026 Uiso 1 1 calc R . .
C7 C -0.00470(14) 0.64230(18) 0.18749(10) 0.0202(4) Uani 1 1 d . . .
H7 H -0.0656 0.6406 0.1466 0.024 Uiso 1 1 calc R . .
C8 C 0.05787(13) 0.54356(17) 0.20182(10) 0.0155(3) Uani 1 1 d . . .
H8 H 0.0389 0.4756 0.1705 0.019 Uiso 1 1 calc R . .
C9 C 0.14773(12) 0.54406(16) 0.26160(10) 0.0138(3) Uani 1 1 d . . .
C10 C 0.33532(15) 0.21204(18) 0.39249(10) 0.0222(4) Uani 1 1 d . . .
C11 C 0.42100(18) 0.1268(2) 0.43305(12) 0.0333(5) Uani 1 1 d . . .
C12 C 0.38463(12) 0.32899(16) 0.20916(10) 0.0142(3) Uani 1 1 d . . .
H12 H 0.3990 0.2561 0.2411 0.017 Uiso 1 1 calc R . .
C13 C 0.45563(14) 0.42403(17) 0.25680(12) 0.0205(4) Uani 1 1 d . . .
H13A H 0.4519 0.4962 0.2265 0.025 Uiso 1 1 calc R . .
H13B H 0.4372 0.4464 0.2993 0.025 Uiso 1 1 calc R . .
C14 C 0.56035(14) 0.3748(2) 0.28579(12) 0.0275(4) Uani 1 1 d . . .
H14A H 0.6060 0.4370 0.3152 0.033 Uiso 1 1 calc R . .
H14B H 0.5648 0.3063 0.3191 0.033 Uiso 1 1 calc R . .
C15 C 0.59062(14) 0.3351(2) 0.22216(13) 0.0275(5) Uani 1 1 d . . .
H15A H 0.6560 0.2975 0.2429 0.033 Uiso 1 1 calc R . .
H15B H 0.5952 0.4055 0.1928 0.033 Uiso 1 1 calc R . .
C16 C 0.51714(14) 0.2468(2) 0.17118(12) 0.0262(4) Uani 1 1 d . . .
H16A H 0.5195 0.1719 0.1988 0.031 Uiso 1 1 calc R . .
H16B H 0.5356 0.2281 0.1281 0.031 Uiso 1 1 calc R . .
C17 C 0.41271(13) 0.29625(19) 0.14283(11) 0.0213(4) Uani 1 1 d . . .
H17A H 0.4085 0.3677 0.1118 0.026 Uiso 1 1 calc R . .
H17B H 0.3667 0.2358 0.1116 0.026 Uiso 1 1 calc R . .
C18 C 0.19316(12) 0.22118(15) 0.14791(10) 0.0131(3) Uani 1 1 d . . .
H18 H 0.2179 0.1973 0.1083 0.016 Uiso 1 1 calc R . .
C19 C 0.21949(14) 0.12093(17) 0.20627(11) 0.0195(4) Uani 1 1 d . . .
H19A H 0.2915 0.1117 0.2286 0.023 Uiso 1 1 calc R . .
H19B H 0.1963 0.1423 0.2466 0.023 Uiso 1 1 calc R . .
C20 C 0.17304(14) 0.00320(17) 0.17102(12) 0.0230(4) Uani 1 1 d . . .
H20A H 0.1883 -0.0588 0.2101 0.028 Uiso 1 1 calc R . .
H20B H 0.2012 -0.0222 0.1342 0.028 Uiso 1 1 calc R . .
C21 C 0.06223(14) 0.01482(17) 0.13238(11) 0.0211(4) Uani 1 1 d . . .
H21A H 0.0331 0.0312 0.1700 0.025 Uiso 1 1 calc R . .
H21B H 0.0347 -0.0610 0.1072 0.025 Uiso 1 1 calc R . .
C22 C 0.03616(14) 0.11546(18) 0.07509(11) 0.0200(4) Uani 1 1 d . . .
H22A H -0.0358 0.1240 0.0523 0.024 Uiso 1 1 calc R . .
H22B H 0.0601 0.0954 0.0350 0.024 Uiso 1 1 calc R . .
C23 C 0.08136(13) 0.23324(16) 0.11106(10) 0.0163(4) Uani 1 1 d . . .
H23A H 0.0544 0.2562 0.1490 0.020 Uiso 1 1 calc R . .
H23B H 0.0646 0.2965 0.0727 0.020 Uiso 1 1 calc R . .
C24 C 0.20815(13) 0.47353(15) 0.11408(9) 0.0133(3) Uani 1 1 d . . .
H24 H 0.1384 0.4873 0.1077 0.016 Uiso 1 1 calc R . .
C25 C 0.25869(15) 0.59462(16) 0.13745(11) 0.0185(4) Uani 1 1 d . . .
H25A H 0.2613 0.6156 0.1879 0.022 Uiso 1 1 calc R . .
H25B H 0.3266 0.5901 0.1391 0.022 Uiso 1 1 calc R . .
C26 C 0.20217(16) 0.69023(18) 0.08172(11) 0.0243(4) Uani 1 1 d . . .
H26A H 0.1360 0.6989 0.0831 0.029 Uiso 1 1 calc R . .
H26B H 0.2363 0.7675 0.0959 0.029 Uiso 1 1 calc R . .
C27 C 0.19347(15) 0.65755(18) 0.00293(11) 0.0225(4) Uani 1 1 d . . .
H27A H 0.1522 0.7174 -0.0325 0.027 Uiso 1 1 calc R . .
H27B H 0.2592 0.6596 0.0002 0.027 Uiso 1 1 calc R . .
C28 C 0.14892(14) 0.53426(18) -0.02004(10) 0.0208(4) Uani 1 1 d . . .
H28A H 0.1499 0.5139 -0.0696 0.025 Uiso 1 1 calc R . .
H28B H 0.0799 0.5353 -0.0243 0.025 Uiso 1 1 calc R . .
C29 C 0.20489(14) 0.43896(17) 0.03648(10) 0.0165(4) Uani 1 1 d . . .
H29A H 0.2723 0.4318 0.0373 0.020 Uiso 1 1 calc R . .
H29B H 0.1721 0.3610 0.0218 0.020 Uiso 1 1 calc R . .
N1 N 0.27453(11) 0.50902(15) 0.40378(8) 0.0183(3) Uani 1 1 d . . .
O1 O 0.35744(9) 0.28671(12) 0.35261(7) 0.0193(3) Uani 1 1 d . . .
O2 O 0.26034(11) 0.20055(15) 0.40488(9) 0.0344(4) Uani 1 1 d . . .
F1 F 0.47201(11) 0.09510(12) 0.39226(8) 0.0367(3) Uani 1 1 d U . .
F2 F 0.39316(15) 0.02941(19) 0.45591(14) 0.0868(8) Uani 1 1 d U . .
F3 F 0.48420(15) 0.1808(2) 0.49336(9) 0.0800(7) Uani 1 1 d U . .
P1 P 0.25406(3) 0.36192(4) 0.18886(2) 0.01077(9) Uani 1 1 d . . .
Pd1 Pd 0.248346(9) 0.416611(12) 0.299728(7) 0.01191(6) Uani 1 1 d . . .

loop_
_atom_site_aniso_label
_atom_site_aniso_U_11
_atom_site_aniso_U_22
_atom_site_aniso_U_33
_atom_site_aniso_U_23
_atom_site_aniso_U_13
_atom_site_aniso_U_12
C1 0.0165(9) 0.0517(14) 0.0151(9) -0.0093(9) -0.0029(7) 0.0060(9)
C2 0.0231(10) 0.0424(13) 0.0144(9) 0.0025(8) 0.0106(8) 0.0079(9)
C3 0.0185(9) 0.0249(10) 0.0198(9) -0.0092(8) 0.0070(8) -0.0029(7)
C4 0.0167(8) 0.0199(9) 0.0145(8) -0.0020(7) 0.0085(7) -0.0015(7)
C5 0.0291(10) 0.0167(9) 0.0200(9) -0.0026(7) 0.0144(8) 0.0009(8)
C6 0.0282(10) 0.0207(10) 0.0197(9) 0.0053(8) 0.0125(8) 0.0098(8)
C7 0.0187(9) 0.0256(10) 0.0165(9) 0.0056(8) 0.0068(7) 0.0075(8)
C8 0.0161(8) 0.0168(9) 0.0141(8) 0.0008(7) 0.0060(7) 0.0027(7)
C9 0.0136(8) 0.0161(8) 0.0135(8) 0.0005(7) 0.0071(7) 0.0018(6)
C10 0.0262(10) 0.0245(10) 0.0150(9) 0.0042(7) 0.0066(8) 0.0079(8)
C11 0.0404(13) 0.0402(13) 0.0217(10) 0.0129(10) 0.0144(10) 0.0210(11)
C12 0.0124(8) 0.0146(8) 0.0156(8) 0.0014(7) 0.0052(7) 0.0003(6)
C13 0.0155(9) 0.0199(10) 0.0241(10) -0.0018(7) 0.0050(8) -0.0028(7)
C14 0.0154(9) 0.0311(11) 0.0305(11) 0.0015(9) 0.0022(8) -0.0026(8)
C15 0.0154(9) 0.0305(11) 0.0374(12) 0.0126(9) 0.0106(8) 0.0054(8)
C16 0.0203(9) 0.0310(11) 0.0301(11) 0.0026(9) 0.0126(8) 0.0101(8)
C17 0.0172(9) 0.0296(11) 0.0194(9) 0.0004(8) 0.0094(7) 0.0040(8)
C18 0.0137(8) 0.0118(8) 0.0140(8) -0.0013(6) 0.0056(7) -0.0010(6)
C19 0.0177(9) 0.0145(9) 0.0220(9) 0.0041(7) 0.0024(7) -0.0003(7)
C20 0.0216(9) 0.0122(9) 0.0328(11) 0.0021(8) 0.0073(8) -0.0010(7)
C21 0.0191(9) 0.0156(9) 0.0273(10) -0.0001(8) 0.0072(8) -0.0032(7)
C22 0.0165(8) 0.0190(9) 0.0207(9) -0.0007(8) 0.0026(7) -0.0041(7)
C23 0.0136(8) 0.0152(8) 0.0193(9) 0.0013(7) 0.0051(7) -0.0005(6)
C24 0.0159(8) 0.0111(8) 0.0137(8) 0.0012(6) 0.0062(7) 0.0010(6)
C25 0.0259(10) 0.0138(9) 0.0142(9) -0.0002(7) 0.0058(8) -0.0039(7)
C26 0.0321(11) 0.0143(9) 0.0268(10) 0.0039(8) 0.0111(9) 0.0010(8)
C27 0.0270(10) 0.0205(10) 0.0199(9) 0.0091(8) 0.0084(8) 0.0024(8)
C28 0.0232(9) 0.0242(10) 0.0126(8) 0.0030(7) 0.0040(7) 0.0023(8)
C29 0.0222(9) 0.0165(9) 0.0119(8) 0.0003(7) 0.0076(7) 0.0019(7)
N1 0.0125(7) 0.0304(9) 0.0114(7) -0.0041(6) 0.0039(6) 0.0038(6)
O1 0.0182(6) 0.0251(7) 0.0143(6) 0.0065(5) 0.0058(5) 0.0076(5)
O2 0.0317(8) 0.0389(9) 0.0388(9) 0.0172(7) 0.0201(7) 0.0085(7)
F1 0.0408(8) 0.0398(8) 0.0333(7) 0.0065(6) 0.0182(6) 0.0213(6)
F2 0.0829(14) 0.0718(13) 0.134(2) 0.0813(14) 0.0732(15) 0.0497(11)
F3 0.0783(13) 0.0995(16) 0.0289(8) -0.0135(9) -0.0185(8) 0.0598(12)
P1 0.0115(2) 0.0108(2) 0.0099(2) 0.00007(15) 0.00388(16) 0.00009(15)
Pd1 0.01066(8) 0.01632(9) 0.00835(8) 0.00042(4) 0.00308(5) 0.00203(4)

loop_
_atom_type_symbol
_atom_type_description
_atom_type_scat_dispersion_real
_atom_type_scat_dispersion_imag
_atom_type_scat_source
C C 0.0033 0.0016 'International Tables Vol C Tables 4.2.6.8 and 6.1.1.4'
H H 0.0000 0.0000 'International Tables Vol C Tables 4.2.6.8 and 6.1.1.4'
N N 0.0061 0.0033 'International Tables Vol C Tables 4.2.6.8 and 6.1.1.4'
O O 0.0106 0.0060 'International Tables Vol C Tables 4.2.6.8 and 6.1.1.4'
F F 0.0171 0.0103 'International Tables Vol C Tables 4.2.6.8 and 6.1.1.4'
P P 0.1023 0.0942 'International Tables Vol C Tables 4.2.6.8 and 6.1.1.4'
Pd Pd -0.9988 1.0072 'International Tables Vol C Tables 4.2.6.8 and 6.1.1.4'

loop_
_geom_angle_atom_site_label_1
_geom_angle_atom_site_label_2
_geom_angle_atom_site_label_3
_geom_angle
_geom_angle_site_symmetry_1
_geom_angle_site_symmetry_3
N1 C1 H1A 109.5 . .
N1 C1 H1B 109.5 . .
H1A C1 H1B 109.5 . .
N1 C1 H1C 109.5 . .
H1A C1 H1C 109.5 . .
H1B C1 H1C 109.5 . .
N1 C2 H2A 109.5 . .
N1 C2 H2B 109.5 . .
H2A C2 H2B 109.5 . .
N1 C2 H2C 109.5 . .
H2A C2 H2C 109.5 . .
H2B C2 H2C 109.5 . .
N1 C3 C4 108.89(15) . .
N1 C3 H3A 109.9 . .
C4 C3 H3A 109.9 . .
N1 C3 H3B 109.9 . .
C4 C3 H3B 109.9 . .
H3A C3 H3B 108.3 . .
C5 C4 C9 121.35(17) . .
C5 C4 C3 122.77(17) . .
C9 C4 C3 115.86(16) . .
C4 C5 C6 119.91(18) . .
C4 C5 H5 120.0 . .
C6 C5 H5 120.0 . .
C7 C6 C5 119.55(17) . .
C7 C6 H6 120.2 . .
C5 C6 H6 120.2 . .
C6 C7 C8 120.55(17) . .
C6 C7 H7 119.7 . .
C8 C7 H7 119.7 . .
C9 C8 C7 120.75(17) . .
C9 C8 H8 119.6 . .
C7 C8 H8 119.6 . .
C8 C9 C4 117.69(16) . .
C8 C9 Pd1 130.41(14) . .
C4 C9 Pd1 111.53(12) . .
O2 C10 O1 130.45(19) . .
O2 C10 C11 117.55(18) . .
O1 C10 C11 111.96(17) . .
F2 C11 F1 107.2(2) . .
F2 C11 F3 106.9(2) . .
F1 C11 F3 106.0(2) . .
F2 C11 C10 113.1(2) . .
F1 C11 C10 113.69(17) . .
F3 C11 C10 109.5(2) . .
C17 C12 C13 109.42(15) . .
C17 C12 P1 116.99(12) . .
C13 C12 P1 114.17(12) . .
C17 C12 H12 105.0 . .
C13 C12 H12 105.0 . .
P1 C12 H12 105.0 . .
C14 C13 C12 109.60(16) . .
C14 C13 H13A 109.8 . .
C12 C13 H13A 109.8 . .
C14 C13 H13B 109.8 . .
C12 C13 H13B 109.8 . .
H13A C13 H13B 108.2 . .
C15 C14 C13 111.56(17) . .
C15 C14 H14A 109.3 . .
C13 C14 H14A 109.3 . .
C15 C14 H14B 109.3 . .
C13 C14 H14B 109.3 . .
H14A C14 H14B 108.0 . .
C14 C15 C16 111.16(16) . .
C14 C15 H15A 109.4 . .
C16 C15 H15A 109.4 . .
C14 C15 H15B 109.4 . .
C16 C15 H15B 109.4 . .
H15A C15 H15B 108.0 . .
C15 C16 C17 111.79(17) . .
C15 C16 H16A 109.3 . .
C17 C16 H16A 109.3 . .
C15 C16 H16B 109.3 . .
C17 C16 H16B 109.3 . .
H16A C16 H16B 107.9 . .
C12 C17 C16 109.62(16) . .
C12 C17 H17A 109.7 . .
C16 C17 H17A 109.7 . .
C12 C17 H17B 109.7 . .
C16 C17 H17B 109.7 . .
H17A C17 H17B 108.2 . .
C23 C18 C19 109.77(14) . .
C23 C18 P1 112.90(12) . .
C19 C18 P1 111.30(12) . .
C23 C18 H18 107.5 . .
C19 C18 H18 107.5 . .
P1 C18 H18 107.5 . .
C20 C19 C18 110.97(15) . .
C20 C19 H19A 109.4 . .
C18 C19 H19A 109.4 . .
C20 C19 H19B 109.4 . .
C18 C19 H19B 109.4 . .
H19A C19 H19B 108.0 . .
C19 C20 C21 111.33(16) . .
C19 C20 H20A 109.4 . .
C21 C20 H20A 109.4 . .
C19 C20 H20B 109.4 . .
C21 C20 H20B 109.4 . .
H20A C20 H20B 108.0 . .
C20 C21 C22 110.61(15) . .
C20 C21 H21A 109.5 . .
C22 C21 H21A 109.5 . .
C20 C21 H21B 109.5 . .
C22 C21 H21B 109.5 . .
H21A C21 H21B 108.1 . .
C21 C22 C23 111.19(16) . .
C21 C22 H22A 109.4 . .
C23 C22 H22A 109.4 . .
C21 C22 H22B 109.4 . .
C23 C22 H22B 109.4 . .
H22A C22 H22B 108.0 . .
C22 C23 C18 110.16(15) . .
C22 C23 H23A 109.6 . .
C18 C23 H23A 109.6 . .
C22 C23 H23B 109.6 . .
C18 C23 H23B 109.6 . .
H23A C23 H23B 108.1 . .
C29 C24 C25 110.32(15) . .
C29 C24 P1 117.67(12) . .
C25 C24 P1 112.10(12) . .
C29 C24 H24 105.2 . .
C25 C24 H24 105.2 . .
P1 C24 H24 105.2 . .
C26 C25 C24 109.74(15) . .
C26 C25 H25A 109.7 . .
C24 C25 H25A 109.7 . .
C26 C25 H25B 109.7 . .
C24 C25 H25B 109.7 . .
H25A C25 H25B 108.2 . .
C27 C26 C25 110.84(16) . .
C27 C26 H26A 109.5 . .
C25 C26 H26A 109.5 . .
C27 C26 H26B 109.5 . .
C25 C26 H26B 109.5 . .
H26A C26 H26B 108.1 . .
C28 C27 C26 112.08(16) . .
C28 C27 H27A 109.2 . .
C26 C27 H27A 109.2 . .
C28 C27 H27B 109.2 . .
C26 C27 H27B 109.2 . .
H27A C27 H27B 107.9 . .
C27 C28 C29 111.57(15) . .
C27 C28 H28A 109.3 . .
C29 C28 H28A 109.3 . .
C27 C28 H28B 109.3 . .
C29 C28 H28B 109.3 . .
H28A C28 H28B 108.0 . .
C28 C29 C24 109.46(15) . .
C28 C29 H29A 109.8 . .
C24 C29 H29A 109.8 . .
C28 C29 H29B 109.8 . .
C24 C29 H29B 109.8 . .
H29A C29 H29B 108.2 . .
C2 N1 C1 108.78(15) . .
C2 N1 C3 110.89(15) . .
C1 N1 C3 109.41(16) . .
C2 N1 Pd1 113.53(12) . .
C1 N1 Pd1 113.80(12) . .
C3 N1 Pd1 100.14(11) . .
C10 O1 Pd1 115.37(12) . .
C24 P1 C18 105.60(8) . .
C24 P1 C12 110.55(8) . .
C18 P1 C12 102.74(8) . .
C24 P1 Pd1 115.26(6) . .
C18 P1 Pd1 117.12(6) . .
C12 P1 Pd1 104.83(6) . .
C9 Pd1 O1 173.60(6) . .
C9 Pd1 N1 81.37(7) . .
O1 Pd1 N1 92.36(5) . .
C9 Pd1 P1 97.46(5) . .
O1 Pd1 P1 88.91(4) . .
N1 Pd1 P1 162.47(5) . .

loop_
_geom_bond_atom_site_label_1
_geom_bond_atom_site_label_2
_geom_bond_distance
_geom_bond_site_symmetry_2
C1 N1 1.479(2) .
C1 H1A 0.9800 .
C1 H1B 0.9800 .
C1 H1C 0.9800 .
C2 N1 1.478(2) .
C2 H2A 0.9800 .
C2 H2B 0.9800 .
C2 H2C 0.9800 .
C3 N1 1.489(3) .
C3 C4 1.496(3) .
C3 H3A 0.9900 .
C3 H3B 0.9900 .
C4 C5 1.391(3) .
C4 C9 1.407(3) .
C5 C6 1.393(3) .
C5 H5 0.9500 .
C6 C7 1.381(3) .
C6 H6 0.9500 .
C7 C8 1.402(3) .
C7 H7 0.9500 .
C8 C9 1.396(2) .
C8 H8 0.9500 .
C9 Pd1 1.9943(17) .
C10 O2 1.221(2) .
C10 O1 1.262(2) .
C10 C11 1.545(3) .
C11 F2 1.302(3) .
C11 F1 1.325(3) .
C11 F3 1.336(3) .
C12 C17 1.532(2) .
C12 C13 1.538(2) .
C12 P1 1.8518(17) .
C12 H12 1.0000 .
C13 C14 1.535(3) .
C13 H13A 0.9900 .
C13 H13B 0.9900 .
C14 C15 1.523(3) .
C14 H14A 0.9900 .
C14 H14B 0.9900 .
C15 C16 1.527(3) .
C15 H15A 0.9900 .
C15 H15B 0.9900 .
C16 C17 1.532(3) .
C16 H16A 0.9900 .
C16 H16B 0.9900 .
C17 H17A 0.9900 .
C17 H17B 0.9900 .
C18 C23 1.538(2) .
C18 C19 1.538(2) .
C18 P1 1.8447(17) .
C18 H18 1.0000 .
C19 C20 1.528(3) .
C19 H19A 0.9900 .
C19 H19B 0.9900 .
C20 C21 1.527(3) .
C20 H20A 0.9900 .
C20 H20B 0.9900 .
C21 C22 1.529(3) .
C21 H21A 0.9900 .
C21 H21B 0.9900 .
C22 C23 1.528(3) .
C22 H22A 0.9900 .
C22 H22B 0.9900 .
C23 H23A 0.9900 .
C23 H23B 0.9900 .
C24 C29 1.533(2) .
C24 C25 1.536(2) .
C24 P1 1.8417(17) .
C24 H24 1.0000 .
C25 C26 1.530(3) .
C25 H25A 0.9900 .
C25 H25B 0.9900 .
C26 C27 1.526(3) .
C26 H26A 0.9900 .
C26 H26B 0.9900 .
C27 C28 1.526(3) .
C27 H27A 0.9900 .
C27 H27B 0.9900 .
C28 C29 1.533(3) .
C28 H28A 0.9900 .
C28 H28B 0.9900 .
C29 H29A 0.9900 .
C29 H29B 0.9900 .
N1 Pd1 2.1672(15) .
O1 Pd1 2.1295(12) .
P1 Pd1 2.2618(4) .
